data_7715819
loop_
_publ_author_name
'Landart, Aritz'
'Quesada-Moreno, Mar&#xed;a Mar'
'Palacios, Mar&#xed;a A'
'Li, Yanling'
'Ozerov, Mykhaylo'
'Krzystek, J.'
'Colacio, Enrique'

_publ_section_title
;
 Control of the geometry and anisotropy driven by the combination of
 steric and anion coordination effects in Co<sup>II</sup> complexes with
 N<sub>6</sub>-tripodal ligands: the impact of the size of the ligand on
 the magnetization relaxation time.
;
_journal_issue 31
_journal_name_full 'Dalton transactions (Cambridge, England : 2003)'
_journal_page_first 12876
_journal_page_last 12892
_journal_paper_doi 10.1039/d4dt00622d
_journal_volume 53
_journal_year 2024
_chemical_formula_moiety 'C35.5 H30.007 Co N11 O P S3, 0.75(C O), 1.5(O)'
_chemical_formula_sum 'C36.25 H30.01 Co N11 O3.25 P S3'
_chemical_formula_weight 857.80
_space_group_crystal_system triclinic
_space_group_IT_number 2
_space_group_name_Hall '-P 1'
_space_group_name_H-M_alt 'P -1'
_atom_sites_solution_hydrogens geom
_atom_sites_solution_primary dual
_audit_creation_date 2024-02-22
_audit_creation_method
;
Olex2 1.5
(compiled 2023.08.24 svn.re1ec1418 for OlexSys, GUI svn.r6817)
;
_audit_update_record
;
2024-02-23 deposited with the CCDC.	2024-04-22 downloaded from the CCDC.
;
_cell_angle_alpha 77.604(2)
_cell_angle_beta 79.837(2)
_cell_angle_gamma 85.377(2)
_cell_formula_units_Z 2
_cell_length_a 7.5558(6)
_cell_length_b 16.3975(14)
_cell_length_c 18.6509(15)
_cell_measurement_reflns_used 7235
_cell_measurement_temperature 100.00
_cell_measurement_theta_max 20.823
_cell_measurement_theta_min 2.362
_cell_volume 2219.3(3)
_computing_cell_refinement 'SAINT v8.37A (Bruker, 2015)'
_computing_data_reduction 'SAINT v8.37A (Bruker, 2015)'
_computing_molecular_graphics 'Olex2 1.5 (Dolomanov et al., 2009)'
_computing_publication_material 'Olex2 1.5 (Dolomanov et al., 2009)'
_computing_structure_refinement 'SHELXL 2018/3 (Sheldrick, 2015)'
_computing_structure_solution 'SHELXT 2018/2 (Sheldrick, 2018)'
_diffrn_ambient_temperature 100.00
_diffrn_measured_fraction_theta_full 0.986
_diffrn_measured_fraction_theta_max 0.986
_diffrn_measurement_device_type 'four-circle diffractometer'
_diffrn_measurement_method '\w scans'
_diffrn_radiation_type MoK\a
_diffrn_radiation_wavelength 0.71073
_diffrn_reflns_av_R_equivalents 0.0513
_diffrn_reflns_av_unetI/netI 0.0406
_diffrn_reflns_Laue_measured_fraction_full 0.986
_diffrn_reflns_Laue_measured_fraction_max 0.986
_diffrn_reflns_limit_h_max 7
_diffrn_reflns_limit_h_min -7
_diffrn_reflns_limit_k_max 16
_diffrn_reflns_limit_k_min -16
_diffrn_reflns_limit_l_max 18
_diffrn_reflns_limit_l_min -18
_diffrn_reflns_number 20748
_diffrn_reflns_point_group_measured_fraction_full 0.986
_diffrn_reflns_point_group_measured_fraction_max 0.986
_diffrn_reflns_theta_full 20.925
_diffrn_reflns_theta_max 20.925
_diffrn_reflns_theta_min 2.267
_diffrn_source_current 1.0
_diffrn_source_power 0.05
_diffrn_source_voltage 50.0
_exptl_absorpt_coefficient_mu 0.610
_exptl_absorpt_correction_T_max 1.0000
_exptl_absorpt_correction_T_min 0.8546
_exptl_absorpt_correction_type numerical
_exptl_absorpt_process_details
;
SADABS-2014/5 (Bruker,2014/5) was used for absorption correction.
wR2(int) was 0.0862 before and 0.0551 after correction.
The Ratio of minimum to maximum transmission is 0.8546.
The \l/2 correction factor is 0.00150.
;
_exptl_crystal_colour 'dark red'
_exptl_crystal_density_diffrn 1.284
_exptl_crystal_description prismatic
_exptl_crystal_F_000 881
_exptl_crystal_size_max 0.448
_exptl_crystal_size_mid 0.07
_exptl_crystal_size_min 0.022
_refine_diff_density_max 1.490
_refine_diff_density_min -0.478
_refine_diff_density_rms 0.111
_refine_ls_extinction_method none
_refine_ls_goodness_of_fit_ref 1.025
_refine_ls_hydrogen_treatment constr
_refine_ls_matrix_type full
_refine_ls_number_parameters 489
_refine_ls_number_reflns 4662
_refine_ls_number_restraints 256
_refine_ls_restrained_S_all 1.009
_refine_ls_R_factor_all 0.0916
_refine_ls_R_factor_gt 0.0738
_refine_ls_shift/su_max 0.003
_refine_ls_shift/su_mean 0.000
_refine_ls_structure_factor_coef Fsqd
_refine_ls_weighting_details 'w=1/[\s^2^(Fo^2^)+(0.1056P)^2^+19.7660P] where P=(Fo^2^+2Fc^2^)/3'
_refine_ls_weighting_scheme calc
_refine_ls_wR_factor_gt 0.2018
_refine_ls_wR_factor_ref 0.2179
_reflns_Friedel_coverage 0.000
_reflns_number_gt 3802
_reflns_number_total 4662
_reflns_threshold_expression 'I > 2\s(I)'
_cod_data_source_file d4dt00622d2.cif
_cod_data_source_block compound_1
_cod_depositor_comments 'Adding full bibliography for 7715819--7715822.cif.'
_cod_database_code 7715819
_shelx_shelxl_version_number 2018/3
_shelx_space_group_comment
;
The symmetry employed for this shelxl refinement is uniquely defined
by the following loop, which should always be used as a source of
symmetry information in preference to the above space-group names.
They are only intended as comments.
;
_shelx_estimated_absorpt_t_max 0.987
_shelx_estimated_absorpt_t_min 0.772
_olex2_refinement_description
;
1. Fixed Uiso
 At 1.2 times of:
  All C(H) groups, All C(H,H) groups
 At 1.5 times of:
  All C(H,H,H) groups
2. Restrained distances
 C6-C25 \\sim C6-C25A
 with sigma of 0.02
 N9-C25 \\sim N9A-C25A
 with sigma of 0.02
 N9-C33 \\sim N9A-C33A
 with sigma of 0.02
 C30-C32 \\sim C30A-C32A
 with sigma of 0.04
 C25-C26 \\sim C25A-C26A
 with sigma of 0.02
 C26-C28 \\sim C26A-C28A
 with sigma of 0.04
 C27-C29 \\sim C27A-C29A
 with sigma of 0.04
 C26-C27 \\sim C26A-C27A
 with sigma of 0.02
 C27-C28 \\sim C27A-C28A
 with sigma of 0.02
 C28-C30 \\sim C28A-C30A
 with sigma of 0.04
 C28-C29 \\sim C28A-C29A
 with sigma of 0.02
 C28-C33 \\sim C28A-C33A
 with sigma of 0.02
 C29-C31 \\sim C29A-C31A
 with sigma of 0.04
 C31-C33 \\sim C31A-C33A
 with sigma of 0.04
 C29-C30 \\sim C29A-C30A
 with sigma of 0.02
 C30-C31 \\sim C30A-C31A
 with sigma of 0.02
 C31-C32 \\sim C31A-C32A
 with sigma of 0.02
 C32-C33 \\sim C32A-C33A
 with sigma of 0.02
 C27-C33 \\sim C27A-C33A
 with sigma of 0.04
 C28-C32 \\sim C28A-C32A
 with sigma of 0.04
 C29-C33 \\sim C29A-C33A
 with sigma of 0.04
 C6-N9 \\sim C6-N9A
 with sigma of 0.04
 C6-C26 \\sim C6-C26A
 with sigma of 0.04
 N9-C26 \\sim N9A-C26A
 with sigma of 0.04
 N9-C28 \\sim N9A-C28A
 with sigma of 0.04
 N9-C32 \\sim N9A-C32A
 with sigma of 0.04
 C25-C27 \\sim C25A-C27A
 with sigma of 0.04
 C25-C33 \\sim C25A-C33A
 with sigma of 0.04
 C16A-C18 \\sim C16-C18A
 with sigma of 0.04
 C18-C20 \\sim C18A-C20A
 with sigma of 0.04
 C19-C21 \\sim C19A-C21A
 with sigma of 0.04
 C20-C22 \\sim C20A-C22A
 with sigma of 0.04
 C21-C23 \\sim C21A-C23A
 with sigma of 0.04
 C5-C16A \\sim C5-C16
 with sigma of 0.02
 N8-C16A \\sim N8A-C16
 with sigma of 0.02
 N8-C24 \\sim N8A-C24A
 with sigma of 0.02
 C16A-C17 \\sim C16-C17A
 with sigma of 0.02
 C17-C18 \\sim C17A-C18A
 with sigma of 0.02
 C22-C24 \\sim C22A-C24A
 with sigma of 0.04
 C18-C19 \\sim C18A-C19A
 with sigma of 0.02
 C16A-C24 \\sim C16-C24A
 with sigma of 0.04
 C19-C20 \\sim C19A-C20A
 with sigma of 0.02
 C19-C24 \\sim C19A-C24A
 with sigma of 0.02
 C17-C19 \\sim C17A-C19A
 with sigma of 0.04
 C18-C24 \\sim C18A-C24A
 with sigma of 0.04
 C20-C21 \\sim C20A-C21A
 with sigma of 0.02
 C19-C23 \\sim C19A-C23A
 with sigma of 0.04
 C21-C22 \\sim C21A-C22A
 with sigma of 0.02
 C22-C23 \\sim C22A-C23A
 with sigma of 0.02
 C20-C24 \\sim C20A-C24A
 with sigma of 0.04
 C23-C24 \\sim C23A-C24A
 with sigma of 0.02
 C5-N8 \\sim C5-N8A
 with sigma of 0.04
 C5-C17 \\sim C5-C17A
 with sigma of 0.04
 N8-C17 \\sim N8A-C17A
 with sigma of 0.04
 N8-C19 \\sim N8A-C19A
 with sigma of 0.04
 N8-C23 \\sim N8A-C23A
 with sigma of 0.04
3. Uiso/Uaniso restraints and constraints
Uanis(C35) = Uanis(C35A)
Uiso(C31) = Uiso(C30A)
Uiso(C16) = Uiso(C16A)
Uiso(C17) = Uiso(C17A)
Uiso(C19) = Uiso(C19A)
Uiso(C20) = Uiso(C20A)
Uiso(C21) = Uiso(C21A)
Uiso(C22) = Uiso(C22A)
Uiso(C23) = Uiso(C23A)
Uiso(C24) = Uiso(C24A)
Uiso(N8) = Uiso(N8A)
Uiso(C18) = Uiso(C18A)
Uiso(C26) = Uiso(C26A)
Uiso(C27) = Uiso(C27A)
Uiso(C28) = Uiso(C28A)
Uiso(C29) = Uiso(C29A)
Uiso(C30) = Uiso(C30A)
Uiso(C31) = Uiso(C31A)
Uiso(C32) = Uiso(C32A)
Uiso(C33) = Uiso(C33A)
Uiso(N9) = Uiso(N9A)
Uiso(C25) = Uiso(C25A)
4. Same fragment restrains
{N7, C7, C8, C9, C10, C11, C12, C13, C14, C15} sigma for 1-2: 0.02, 1-3: 0.04
as in
{N9, C25, C26, C27, C28, C29, C30, C31, C32, C33}
{N7, C7, C8, C9, C10, C11, C12, C13, C14, C15} sigma for 1-2: 0.02, 1-3: 0.04
as in
{N8, C16A, C17, C18, C19, C20, C21, C22, C23, C24}
5. Others
 Sof(H5B)=Sof(C24A)=1-FVAR(1)
 Sof(H5A)=Sof(C22)=Sof(H22)=FVAR(1)
 Fixed Sof: H6A(0.5) H6B(0.5) N8(0.5) C16A(0.5) C17(0.5) H17(0.5) C18(0.5)
 H18(0.5) C19(0.5) C20(0.5) H20(0.5) C21(0.5) H21(0.5) C23(0.5) H23(0.5)
 C24(0.5) N9(0.5) C25(0.5) C26(0.5) H26(0.5) C27(0.5) H27(0.5) C28(0.5)
 C29(0.5) H29(0.5) C30(0.5) H30(0.5) C31(0.5) H31(0.5) C32(0.5) H32(0.5)
 C33(0.5) C35(0.5) S3(0.5) C35A(0.5) S3A(0.5) C26A(0.5) H26A(0.5) C27A(0.5)
 H27A(0.5) C28A(0.5) C29A(0.5) H29A(0.5) C30A(0.5) H30A(0.5) C31A(0.5)
 H31A(0.5) C32A(0.5) H32A(0.5) C33A(0.5) N9A(0.5) C25A(0.5) C17A(0.5) H17A(0.5)
 C16(0.5) N8A(0.5) C19A(0.5) C18A(0.5) H18A(0.5) C20A(0.5) H20A(0.5) C21A(0.5)
 H21A(0.5) C22A(0.5) H22A(0.5) C23A(0.5) H23A(0.5) O3(0.75) O2(0.5) C37(0.75)
 C36(0.5)
6.a Aromatic/amide H refined with riding coordinates:
 C4(H4), C6(H6A), C6(H6B), C5(H5A), C5(H5B), C8(H8), C9(H9), C11(H11),
 C12(H12), C13(H13), C14(H14), C17(H17), C18(H18), C20(H20), C21(H21), C22(H22),
  C23(H23), C26(H26), C27(H27), C29(H29), C30(H30), C31(H31), C32(H32),
 C26A(H26A), C27A(H27A), C29A(H29A), C30A(H30A), C31A(H31A), C32A(H32A),
 C17A(H17A), C18A(H18A), C20A(H20A), C21A(H21A), C22A(H22A), C23A(H23A)
6.b Idealised Me refined as rotating group:
 C1(H1A,H1B,H1C), C2(H2A,H2B,H2C), C3(H3A,H3B,H3C)
;
_olex2_submission_special_instructions 'No special instructions were received'

loop_
_space_group_symop_operation_xyz
'x, y, z'
'-x, -y, -z'

loop_
_atom_site_label
_atom_site_type_symbol
_atom_site_fract_x
_atom_site_fract_y
_atom_site_fract_z
_atom_site_U_iso_or_equiv
_atom_site_adp_type
_atom_site_occupancy
_atom_site_site_symmetry_order
_atom_site_calc_flag
_atom_site_refinement_flags_posn
_atom_site_refinement_flags_adp
_atom_site_refinement_flags_occupancy
_atom_site_disorder_assembly
_atom_site_disorder_group
Co1 Co 0.48107(13) 0.73029(6) 0.93199(6) 0.0219(4) Uani 1 1 d . . . . .
S1 S 0.4797(3) 0.63067(12) 0.84261(11) 0.0245(5) Uani 1 1 d . . . . .
P1 P 0.6997(3) 0.67102(12) 0.77883(11) 0.0199(5) Uani 1 1 d . . . . .
S2 S 0.1612(3) 0.95608(14) 0.79227(13) 0.0388(6) Uani 1 1 d . . . . .
O1 O 0.5911(8) 0.6347(4) 1.0084(3) 0.0372(15) Uani 1 1 d . . . . .
N1 N 0.8417(7) 0.7029(4) 0.8254(3) 0.0195(15) Uani 1 1 d . . . . .
N3 N 0.6634(7) 0.7489(4) 0.7097(3) 0.0194(15) Uani 1 1 d . . . . .
N4 N 0.7574(8) 0.7459(4) 0.8793(3) 0.0196(15) Uani 1 1 d . . . . .
N6 N 0.8199(8) 0.7803(4) 0.6672(4) 0.0282(17) Uani 1 1 d . . . . .
N2 N 0.8294(8) 0.5981(4) 0.7412(3) 0.0216(15) Uani 1 1 d . . . . .
N5 N 0.7855(8) 0.5947(4) 0.6729(3) 0.0248(16) Uani 1 1 d . . . . .
N10 N 0.3716(9) 0.8273(4) 0.8630(4) 0.0301(17) Uani 1 1 d . . . . .
N11 N 0.2319(10) 0.6894(5) 0.9853(4) 0.0373(19) Uani 1 1 d . . . . .
C34 C 0.2853(10) 0.8818(5) 0.8329(4) 0.0214(19) Uani 1 1 d . . . . .
C4 C 0.8465(10) 0.7895(5) 0.9084(4) 0.0249(19) Uani 1 1 d . . . . .
H4 H 0.972823 0.793983 0.893449 0.030 Uiso 1 1 calc R U . . .
C6 C 0.8145(11) 0.8257(5) 0.6028(5) 0.031(2) Uani 1 1 d D . . . .
H6A H 0.710680 0.832585 0.579472 0.037 Uiso 0.5 1 calc R U P A 1
H6B H 0.698117 0.842983 0.591064 0.037 Uiso 0.5 1 calc R U P B 2
C1 C 1.0334(10) 0.7122(6) 0.8000(4) 0.029(2) Uani 1 1 d . . . . .
H1A H 1.073675 0.681367 0.760016 0.043 Uiso 1 1 calc R U . . .
H1B H 1.098704 0.689908 0.841483 0.043 Uiso 1 1 calc R U . . .
H1C H 1.057145 0.771492 0.781273 0.043 Uiso 1 1 calc R U . . .
C2 C 0.8904(11) 0.5239(5) 0.7897(5) 0.033(2) Uani 1 1 d . . . . .
H2A H 0.904439 0.537609 0.836926 0.049 Uiso 1 1 calc R U . . .
H2B H 1.006315 0.503051 0.765890 0.049 Uiso 1 1 calc R U . . .
H2C H 0.801765 0.480797 0.799052 0.049 Uiso 1 1 calc R U . . .
C3 C 0.4922(11) 0.7667(6) 0.6821(5) 0.037(2) Uani 1 1 d . . . . .
H3A H 0.499983 0.745907 0.636125 0.055 Uiso 1 1 calc R U . . .
H3B H 0.465667 0.827219 0.672069 0.055 Uiso 1 1 calc R U . . .
H3C H 0.396105 0.739035 0.719614 0.055 Uiso 1 1 calc R U . . .
C5 C 0.8254(10) 0.5283(5) 0.6464(5) 0.031(2) Uani 1 1 d D . . . .
H5A H 0.885254 0.483325 0.675400 0.037 Uiso 0.507(17) 1 calc R U P C 1
H5B H 0.876468 0.478453 0.672744 0.037 Uiso 0.493(17) 1 calc R U P C 2
N7 N 0.5744(7) 0.8181(4) 0.9872(3) 0.0225(16) Uani 1 1 d D . . . .
C7 C 0.7476(10) 0.8322(5) 0.9657(4) 0.026(2) Uani 1 1 d D . . . .
C8 C 0.8394(10) 0.8861(5) 0.9937(4) 0.035(2) Uani 1 1 d D . . . .
H8 H 0.963981 0.894132 0.976340 0.042 Uiso 1 1 calc R U . . .
C9 C 0.7480(10) 0.9267(5) 1.0462(4) 0.035(2) Uani 1 1 d D . . . .
H9 H 0.808748 0.962637 1.066531 0.042 Uiso 1 1 calc R U . . .
C10 C 0.5634(10) 0.9155(5) 1.0701(4) 0.031(2) Uani 1 1 d D . . . .
C11 C 0.4570(11) 0.9570(6) 1.1233(5) 0.046(3) Uani 1 1 d D . . . .
H11 H 0.511315 0.994177 1.144784 0.055 Uiso 1 1 calc R U . . .
C12 C 0.2796(12) 0.9442(7) 1.1436(6) 0.062(3) Uani 1 1 d D . . . .
H12 H 0.209747 0.972992 1.178807 0.075 Uiso 1 1 calc R U . . .
C13 C 0.1976(12) 0.8892(7) 1.1135(6) 0.063(3) Uani 1 1 d D . . . .
H13 H 0.072977 0.879887 1.129244 0.076 Uiso 1 1 calc R U . . .
C14 C 0.2950(10) 0.8484(6) 1.0613(5) 0.047(3) Uani 1 1 d D . . . .
H14 H 0.236721 0.812541 1.039998 0.056 Uiso 1 1 calc R U . . .
C15 C 0.4794(9) 0.8595(5) 1.0395(4) 0.028(2) Uani 1 1 d D . . . .
N8 N 0.8154(18) 0.4408(7) 0.5614(6) 0.019(2) Uiso 0.5 1 d D . P C 1
C16A C 0.787(3) 0.5161(8) 0.5763(7) 0.021(2) Uiso 0.5 1 d D . P C 1
C17 C 0.725(3) 0.5879(9) 0.5312(8) 0.027(3) Uiso 0.5 1 d D . P C 1
H17 H 0.709135 0.640053 0.546458 0.032 Uiso 0.5 1 calc R U P C 1
C18 C 0.689(3) 0.5798(9) 0.4640(8) 0.035(3) Uiso 0.5 1 d D . P C 1
H18 H 0.645914 0.626906 0.431309 0.042 Uiso 0.5 1 calc R U P C 1
C19 C 0.716(2) 0.5019(8) 0.4430(7) 0.021(3) Uiso 0.5 1 d D . P C 1
C20 C 0.678(2) 0.4912(9) 0.3739(7) 0.031(3) Uiso 0.5 1 d D . P C 1
H20 H 0.630808 0.537067 0.340977 0.037 Uiso 0.5 1 calc R U P C 1
C21 C 0.707(2) 0.4160(10) 0.3549(8) 0.025(3) Uiso 0.5 1 d D . P C 1
H21 H 0.682861 0.409057 0.308414 0.029 Uiso 0.5 1 calc R U P C 1
C22 C 0.775(2) 0.3477(10) 0.4039(8) 0.030(4) Uiso 0.507(17) 1 d D . P C 1
H22 H 0.795609 0.294987 0.389779 0.037 Uiso 0.507(17) 1 calc R U P C 1
C23 C 0.811(2) 0.3559(9) 0.4720(8) 0.028(3) Uiso 0.5 1 d D . P C 1
H23 H 0.857237 0.309133 0.504179 0.034 Uiso 0.5 1 calc R U P C 1
C24 C 0.780(2) 0.4333(8) 0.4933(7) 0.019(3) Uiso 0.5 1 d D . P C 1
N9 N 1.0075(16) 0.8861(8) 0.4926(6) 0.030(3) Uiso 0.5 1 d D . P D 1
C25 C 0.9896(16) 0.8680(10) 0.5667(7) 0.023(3) Uiso 0.5 1 d D . P D 1
C26 C 1.1207(18) 0.8889(10) 0.6041(8) 0.035(3) Uiso 0.5 1 d D . P D 1
H26 H 1.102161 0.877049 0.656937 0.042 Uiso 0.5 1 calc R U P D 1
C27 C 1.2737(19) 0.9259(10) 0.5653(7) 0.039(3) Uiso 0.5 1 d D . P D 1
H27 H 1.359685 0.941708 0.590737 0.046 Uiso 0.5 1 calc R U P D 1
C28 C 1.3024(17) 0.9403(9) 0.4875(6) 0.028(3) Uiso 0.5 1 d D . P D 1
C29 C 1.4596(19) 0.9772(10) 0.4418(7) 0.036(3) Uiso 0.5 1 d D . P D 1
H29 H 1.554376 0.989827 0.464449 0.043 Uiso 0.5 1 calc R U P D 1
C30 C 1.475(2) 0.9943(11) 0.3675(8) 0.044(2) Uiso 0.5 1 d D . P D 1
H30 H 1.582169 1.018255 0.338500 0.053 Uiso 0.5 1 calc R U P D 1
C31 C 1.339(2) 0.9777(12) 0.3315(9) 0.044(2) Uiso 0.5 1 d D . P D 1
H31 H 1.351239 0.991503 0.278821 0.053 Uiso 0.5 1 calc R U P D 1
C32 C 1.186(2) 0.9408(11) 0.3744(7) 0.041(3) Uiso 0.5 1 d D . P D 1
H32 H 1.093846 0.928660 0.350285 0.049 Uiso 0.5 1 calc R U P D 1
C33 C 1.164(2) 0.9210(10) 0.4522(7) 0.029(3) Uiso 0.5 1 d D . P D 1
C35 C 0.103(2) 0.6789(11) 1.0295(10) 0.029(3) Uani 0.5 1 d . . P E 1
S3 S -0.0773(6) 0.6592(3) 1.0917(3) 0.0456(13) Uani 0.5 1 d . . P E 1
C35A C 0.131(2) 0.6297(11) 0.9938(9) 0.029(3) Uani 0.5 1 d . . P E 2
S3A S -0.0106(7) 0.5545(3) 1.0023(3) 0.0563(15) Uani 0.5 1 d . . P E 2
C26A C 1.1391(17) 0.8312(10) 0.5620(8) 0.035(3) Uiso 0.5 1 d D . P D 2
H26A H 1.156055 0.797028 0.608544 0.042 Uiso 0.5 1 calc R U P D 2
C27A C 1.2815(19) 0.8598(10) 0.5093(7) 0.039(3) Uiso 0.5 1 d D . P D 2
H27A H 1.400718 0.843656 0.517931 0.046 Uiso 0.5 1 calc R U P D 2
C28A C 1.2529(17) 0.9126(9) 0.4427(7) 0.028(3) Uiso 0.5 1 d D . P D 2
C29A C 1.3961(19) 0.9448(10) 0.3851(7) 0.036(3) Uiso 0.5 1 d D . P D 2
H29A H 1.517183 0.926432 0.389046 0.043 Uiso 0.5 1 calc R U P D 2
C30A C 1.358(2) 1.0019(12) 0.3246(10) 0.044(2) Uiso 0.5 1 d D . P D 2
H30A H 1.453197 1.028184 0.289151 0.053 Uiso 0.5 1 calc R U P D 2
C31A C 1.1804(19) 1.0225(11) 0.3139(9) 0.044(2) Uiso 0.5 1 d D . P D 2
H31A H 1.156698 1.060218 0.269996 0.053 Uiso 0.5 1 calc R U P D 2
C32A C 1.039(2) 0.9888(10) 0.3662(8) 0.041(3) Uiso 0.5 1 d D . P D 2
H32A H 0.919174 1.002694 0.357846 0.049 Uiso 0.5 1 calc R U P D 2
C33A C 1.0725(17) 0.9342(9) 0.4315(7) 0.029(3) Uiso 0.5 1 d D . P D 2
N9A N 0.9276(16) 0.9044(8) 0.4837(6) 0.030(3) Uiso 0.5 1 d D . P D 2
C25A C 0.9668(16) 0.8544(9) 0.5448(7) 0.023(3) Uiso 0.5 1 d D . P D 2
C17A C 0.720(3) 0.6124(9) 0.5262(8) 0.027(3) Uiso 0.5 1 d D . P C 2
H17A H 0.707787 0.662233 0.545199 0.032 Uiso 0.5 1 calc R U P C 2
C16 C 0.782(3) 0.5382(8) 0.5681(7) 0.021(2) Uiso 0.5 1 d D . P C 2
N8A N 0.8040(18) 0.4674(7) 0.5424(6) 0.019(2) Uiso 0.5 1 d D . P C 2
C24A C 0.762(2) 0.4666(8) 0.4742(7) 0.019(3) Uiso 0.493(17) 1 d D . P C 2
C19A C 0.697(2) 0.5397(8) 0.4291(7) 0.021(3) Uiso 0.5 1 d D . P C 2
C18A C 0.678(3) 0.6136(9) 0.4573(8) 0.035(3) Uiso 0.5 1 d D . P C 2
H18A H 0.635923 0.664234 0.428648 0.042 Uiso 0.5 1 calc R U P C 2
C20A C 0.654(2) 0.5370(9) 0.3587(7) 0.031(3) Uiso 0.5 1 d D . P C 2
H20A H 0.611585 0.585999 0.328063 0.037 Uiso 0.5 1 calc R U P C 2
C21A C 0.676(2) 0.4637(9) 0.3360(8) 0.025(3) Uiso 0.5 1 d D . P C 2
H21A H 0.642316 0.461546 0.289688 0.029 Uiso 0.5 1 calc R U P C 2
C22A C 0.744(2) 0.3910(10) 0.3776(9) 0.030(4) Uiso 0.5 1 d D . P C 2
H22A H 0.762339 0.341111 0.358665 0.037 Uiso 0.5 1 calc R U P C 2
C23A C 0.787(2) 0.3919(9) 0.4470(8) 0.028(3) Uiso 0.5 1 d D . P C 2
H23A H 0.832354 0.342446 0.475993 0.034 Uiso 0.5 1 calc R U P C 2
O3 O 0.781(2) 0.7450(8) 0.3137(6) 0.116(5) Uani 0.75 1 d . . P . .
O2 O 0.7246(19) 0.8133(10) 0.4449(9) 0.073(5) Uani 0.5 1 d . . P . .
C37 C 0.759(4) 0.8148(18) 0.258(2) 0.214(18) Uani 0.75 1 d . . P . .
C36 C 0.541(3) 0.5604(16) 1.0385(15) 0.084(9) Uani 0.5 1 d . . P F 2
O4 O 1.1057(17) 0.6930(7) 0.3519(8) 0.153(5) Uani 1 1 d . . . . .

loop_
_atom_site_aniso_label
_atom_site_aniso_U_11
_atom_site_aniso_U_22
_atom_site_aniso_U_33
_atom_site_aniso_U_23
_atom_site_aniso_U_13
_atom_site_aniso_U_12
Co1 0.0124(6) 0.0289(7) 0.0266(7) -0.0103(5) -0.0036(5) -0.0007(5)
S1 0.0145(11) 0.0285(12) 0.0322(12) -0.0108(9) -0.0013(9) -0.0037(9)
P1 0.0127(11) 0.0259(12) 0.0236(12) -0.0113(9) -0.0027(9) 0.0006(9)
S2 0.0214(12) 0.0388(14) 0.0517(15) 0.0020(11) -0.0097(11) 0.0035(10)
O1 0.041(4) 0.035(4) 0.032(3) 0.004(3) -0.010(3) 0.000(3)
N1 0.006(3) 0.032(4) 0.023(4) -0.015(3) 0.002(3) 0.000(3)
N3 0.005(3) 0.029(4) 0.026(4) -0.009(3) -0.001(3) 0.000(3)
N4 0.013(3) 0.027(4) 0.020(3) -0.007(3) -0.003(3) 0.000(3)
N6 0.015(4) 0.031(4) 0.034(5) 0.000(4) -0.003(3) 0.004(3)
N2 0.018(4) 0.027(4) 0.021(4) -0.009(3) -0.006(3) 0.006(3)
N5 0.015(4) 0.033(4) 0.030(4) -0.015(3) -0.001(3) -0.001(3)
N10 0.030(4) 0.029(4) 0.038(4) -0.013(4) -0.017(4) 0.001(4)
N11 0.026(4) 0.055(5) 0.032(4) -0.010(4) -0.005(4) -0.002(4)
C34 0.013(4) 0.030(5) 0.025(5) -0.015(4) 0.000(4) -0.004(4)
C4 0.016(4) 0.037(5) 0.025(5) -0.010(4) -0.004(4) -0.005(4)
C6 0.020(5) 0.035(5) 0.037(6) -0.009(5) 0.000(4) 0.007(4)
C1 0.014(5) 0.050(6) 0.030(5) -0.022(4) -0.005(4) 0.002(4)
C2 0.024(5) 0.033(5) 0.044(5) -0.018(4) -0.005(4) 0.006(4)
C3 0.019(5) 0.047(6) 0.045(6) -0.003(5) -0.013(4) -0.003(4)
C5 0.016(5) 0.036(5) 0.044(5) -0.016(5) -0.004(4) -0.001(4)
N7 0.010(4) 0.033(4) 0.028(4) -0.012(3) -0.008(3) 0.004(3)
C7 0.021(5) 0.034(5) 0.029(5) -0.013(4) -0.010(4) 0.003(4)
C8 0.021(5) 0.060(6) 0.032(5) -0.024(5) -0.002(4) -0.011(4)
C9 0.029(5) 0.047(6) 0.039(5) -0.019(5) -0.016(4) -0.007(4)
C10 0.025(5) 0.043(5) 0.031(5) -0.019(4) -0.015(4) 0.006(4)
C11 0.038(6) 0.062(7) 0.054(6) -0.042(5) -0.025(5) 0.017(5)
C12 0.028(6) 0.110(9) 0.072(7) -0.070(7) -0.020(5) 0.026(6)
C13 0.018(5) 0.117(10) 0.074(8) -0.065(8) -0.009(5) 0.011(6)
C14 0.027(6) 0.069(7) 0.057(6) -0.042(6) -0.011(5) 0.002(5)
C15 0.019(5) 0.037(5) 0.033(5) -0.016(4) -0.011(4) 0.010(4)
C35 0.015(7) 0.044(9) 0.030(8) -0.012(6) -0.009(6) 0.009(6)
S3 0.028(3) 0.064(3) 0.037(3) 0.004(2) -0.001(2) -0.003(2)
C35A 0.015(7) 0.044(9) 0.030(8) -0.012(6) -0.009(6) 0.009(6)
S3A 0.042(3) 0.048(3) 0.079(4) -0.002(3) -0.018(3) -0.013(2)
O3 0.206(16) 0.078(9) 0.057(7) 0.002(7) -0.027(9) 0.009(9)
O2 0.051(9) 0.092(12) 0.084(11) -0.011(9) -0.046(8) 0.004(8)
C37 0.16(3) 0.12(2) 0.27(4) 0.08(2) 0.06(3) 0.035(19)
C36 0.036(13) 0.083(19) 0.10(2) 0.051(16) -0.012(13) -0.023(12)
O4 0.127(10) 0.087(8) 0.217(14) -0.001(8) -0.008(9) 0.023(7)

loop_
_atom_type_symbol
_atom_type_description
_atom_type_scat_dispersion_real
_atom_type_scat_dispersion_imag
_atom_type_scat_source
C C 0.0033 0.0016 'International Tables Vol C Tables 4.2.6.8 and 6.1.1.4'
H H 0.0000 0.0000 'International Tables Vol C Tables 4.2.6.8 and 6.1.1.4'
Co Co 0.3494 0.9721 'International Tables Vol C Tables 4.2.6.8 and 6.1.1.4'
N N 0.0061 0.0033 'International Tables Vol C Tables 4.2.6.8 and 6.1.1.4'
O O 0.0106 0.0060 'International Tables Vol C Tables 4.2.6.8 and 6.1.1.4'
P P 0.1023 0.0942 'International Tables Vol C Tables 4.2.6.8 and 6.1.1.4'
S S 0.1246 0.1234 'International Tables Vol C Tables 4.2.6.8 and 6.1.1.4'

loop_
_geom_angle_atom_site_label_1
_geom_angle_atom_site_label_2
_geom_angle_atom_site_label_3
_geom_angle
_geom_angle_site_symmetry_1
_geom_angle_site_symmetry_3
_geom_angle_publ_flag
O1 Co1 S1 91.27(17) . . ?
O1 Co1 N4 84.0(2) . . ?
O1 Co1 N7 87.1(2) . . ?
N4 Co1 S1 84.15(17) . . ?
N4 Co1 N7 76.4(2) . . ?
N10 Co1 S1 92.30(18) . . ?
N10 Co1 O1 176.4(2) . . ?
N10 Co1 N4 97.1(3) . . ?
N10 Co1 N11 92.4(3) . . ?
N10 Co1 N7 89.7(2) . . ?
N11 Co1 S1 88.4(2) . . ?
N11 Co1 O1 87.0(3) . . ?
N11 Co1 N4 168.1(3) . . ?
N11 Co1 N7 110.8(3) . . ?
N7 Co1 S1 160.58(16) . . ?
P1 S1 Co1 94.13(9) . . ?
N1 P1 S1 112.5(2) . . ?
N1 P1 N2 100.9(3) . . ?
N3 P1 S1 113.0(2) . . ?
N3 P1 N1 107.7(3) . . ?
N3 P1 N2 107.1(3) . . ?
N2 P1 S1 114.7(2) . . ?
C36 O1 Co1 131.3(11) . . ?
N4 N1 P1 113.7(4) . . ?
N4 N1 C1 118.1(6) . . ?
C1 N1 P1 125.3(5) . . ?
N6 N3 P1 112.7(5) . . ?
N6 N3 C3 120.9(6) . . ?
C3 N3 P1 124.0(5) . . ?
N1 N4 Co1 123.5(4) . . ?
C4 N4 Co1 114.7(5) . . ?
C4 N4 N1 121.2(6) . . ?
C6 N6 N3 119.1(6) . . ?
N5 N2 P1 110.7(5) . . ?
N5 N2 C2 121.3(6) . . ?
C2 N2 P1 119.1(5) . . ?
C5 N5 N2 119.8(7) . . ?
C34 N10 Co1 168.9(6) . . ?
C35 N11 Co1 160.5(10) . . ?
C35A N11 Co1 141.4(9) . . ?
N10 C34 S2 178.5(8) . . ?
N4 C4 H4 121.1 . . ?
N4 C4 C7 117.8(7) . . ?
C7 C4 H4 121.1 . . ?
N6 C6 H6A 123.1 . . ?
N6 C6 H6B 116.2 . . ?
N6 C6 C25 113.9(8) . . ?
N6 C6 C25A 127.6(8) . . ?
C25 C6 H6A 123.1 . . ?
C25A C6 H6B 116.2 . . ?
N1 C1 H1A 109.5 . . ?
N1 C1 H1B 109.5 . . ?
N1 C1 H1C 109.5 . . ?
H1A C1 H1B 109.5 . . ?
H1A C1 H1C 109.5 . . ?
H1B C1 H1C 109.5 . . ?
N2 C2 H2A 109.5 . . ?
N2 C2 H2B 109.5 . . ?
N2 C2 H2C 109.5 . . ?
H2A C2 H2B 109.5 . . ?
H2A C2 H2C 109.5 . . ?
H2B C2 H2C 109.5 . . ?
N3 C3 H3A 109.5 . . ?
N3 C3 H3B 109.5 . . ?
N3 C3 H3C 109.5 . . ?
H3A C3 H3B 109.5 . . ?
H3A C3 H3C 109.5 . . ?
H3B C3 H3C 109.5 . . ?
N5 C5 H5A 117.2 . . ?
N5 C5 H5B 123.7 . . ?
N5 C5 C16A 125.6(9) . . ?
N5 C5 C16 112.7(8) . . ?
C16A C5 H5A 117.2 . . ?
C16 C5 H5B 123.7 . . ?
C7 N7 Co1 113.0(4) . . ?
C7 N7 C15 117.9(6) . . ?
C15 N7 Co1 129.0(5) . . ?
N7 C7 C4 117.4(6) . . ?
N7 C7 C8 123.7(7) . . ?
C8 C7 C4 118.8(7) . . ?
C7 C8 H8 120.4 . . ?
C9 C8 C7 119.1(7) . . ?
C9 C8 H8 120.4 . . ?
C8 C9 H9 120.2 . . ?
C8 C9 C10 119.6(7) . . ?
C10 C9 H9 120.2 . . ?
C9 C10 C11 123.2(7) . . ?
C9 C10 C15 118.1(6) . . ?
C15 C10 C11 118.6(7) . . ?
C10 C11 H11 119.7 . . ?
C12 C11 C10 120.5(8) . . ?
C12 C11 H11 119.7 . . ?
C11 C12 H12 119.7 . . ?
C11 C12 C13 120.7(8) . . ?
C13 C12 H12 119.7 . . ?
C12 C13 H13 119.7 . . ?
C14 C13 C12 120.7(8) . . ?
C14 C13 H13 119.7 . . ?
C13 C14 H14 119.9 . . ?
C13 C14 C15 120.2(8) . . ?
C15 C14 H14 119.9 . . ?
N7 C15 C10 121.4(6) . . ?
N7 C15 C14 119.4(7) . . ?
C14 C15 C10 119.2(6) . . ?
C16A N8 C24 115.5(10) . . ?
N8 C16A C5 118.1(10) . . ?
N8 C16A C17 127.3(11) . . ?
C17 C16A C5 114.6(10) . . ?
C16A C17 H17 121.6 . . ?
C18 C17 C16A 116.8(12) . . ?
C18 C17 H17 121.6 . . ?
C17 C18 H18 120.0 . . ?
C17 C18 C19 120.1(12) . . ?
C19 C18 H18 120.0 . . ?
C18 C19 C20 121.4(12) . . ?
C18 C19 C24 118.2(10) . . ?
C24 C19 C20 120.3(11) . . ?
C19 C20 H20 120.0 . . ?
C21 C20 C19 120.0(13) . . ?
C21 C20 H20 120.0 . . ?
C20 C21 H21 119.9 . . ?
C20 C21 C22 120.1(13) . . ?
C22 C21 H21 119.9 . . ?
C21 C22 H22 119.4 . . ?
C23 C22 C21 121.3(13) . . ?
C23 C22 H22 119.4 . . ?
C22 C23 H23 120.1 . . ?
C22 C23 C24 119.7(13) . . ?
C24 C23 H23 120.1 . . ?
N8 C24 C19 122.1(10) . . ?
N8 C24 C23 119.4(11) . . ?
C23 C24 C19 118.5(10) . . ?
C25 N9 C33 118.5(11) . . ?
N9 C25 C6 112.1(10) . . ?
N9 C25 C26 121.5(11) . . ?
C26 C25 C6 126.3(10) . . ?
C25 C26 H26 119.6 . . ?
C27 C26 C25 120.8(12) . . ?
C27 C26 H26 119.6 . . ?
C26 C27 H27 120.5 . . ?
C26 C27 C28 119.1(12) . . ?
C28 C27 H27 120.5 . . ?
C27 C28 C29 123.5(11) . . ?
C27 C28 C33 118.1(10) . . ?
C33 C28 C29 118.3(11) . . ?
C28 C29 H29 119.5 . . ?
C30 C29 C28 121.0(13) . . ?
C30 C29 H29 119.5 . . ?
C29 C30 H30 119.2 . . ?
C29 C30 C31 121.7(14) . . ?
C31 C30 H30 119.2 . . ?
C30 C31 H31 120.7 . . ?
C32 C31 C30 118.6(15) . . ?
C32 C31 H31 120.7 . . ?
C31 C32 H32 119.0 . . ?
C31 C32 C33 121.9(13) . . ?
C33 C32 H32 119.0 . . ?
N9 C33 C28 121.7(11) . . ?
N9 C33 C32 119.8(12) . . ?
C32 C33 C28 118.4(11) . . ?
N11 C35 S3 177.2(15) . . ?
N11 C35A S3A 176.7(13) . . ?
C35A S3A S3A 135.7(8) . 2_567 ?
C27A C26A H26A 121.4 . . ?
C27A C26A C25A 117.2(12) . . ?
C25A C26A H26A 121.4 . . ?
C26A C27A H27A 119.9 . . ?
C26A C27A C28A 120.3(13) . . ?
C28A C27A H27A 119.9 . . ?
C27A C28A C29A 123.1(12) . . ?
C27A C28A C33A 118.1(11) . . ?
C33A C28A C29A 118.8(11) . . ?
C28A C29A H29A 120.3 . . ?
C30A C29A C28A 119.5(13) . . ?
C30A C29A H29A 120.3 . . ?
C29A C30A H30A 119.5 . . ?
C29A C30A C31A 120.9(14) . . ?
C31A C30A H30A 119.5 . . ?
C30A C31A H31A 119.6 . . ?
C32A C31A C30A 120.8(14) . . ?
C32A C31A H31A 119.6 . . ?
C31A C32A H32A 119.9 . . ?
C31A C32A C33A 120.1(13) . . ?
C33A C32A H32A 119.9 . . ?
C32A C33A C28A 119.4(11) . . ?
N9A C33A C28A 122.2(11) . . ?
N9A C33A C32A 118.3(12) . . ?
C25A N9A C33A 115.7(11) . . ?
C26A C25A C6 116.8(10) . . ?
N9A C25A C6 116.5(10) . . ?
N9A C25A C26A 126.5(11) . . ?
C16 C17A H17A 120.0 . . ?
C18A C17A H17A 120.0 . . ?
C18A C17A C16 120.0(13) . . ?
C17A C16 C5 124.7(10) . . ?
N8A C16 C5 113.8(9) . . ?
N8A C16 C17A 121.4(10) . . ?
C16 N8A C24A 119.8(10) . . ?
N8A C24A C19A 121.5(10) . . ?
N8A C24A C23A 119.6(12) . . ?
C23A C24A C19A 118.9(10) . . ?
C24A C19A C20A 120.2(11) . . ?
C18A C19A C24A 117.4(10) . . ?
C18A C19A C20A 122.4(12) . . ?
C17A C18A C19A 119.9(13) . . ?
C17A C18A H18A 120.1 . . ?
C19A C18A H18A 120.1 . . ?
C19A C20A H20A 120.6 . . ?
C21A C20A C19A 118.7(13) . . ?
C21A C20A H20A 120.6 . . ?
C20A C21A H21A 118.6 . . ?
C20A C21A C22A 122.7(13) . . ?
C22A C21A H21A 118.6 . . ?
C21A C22A H22A 120.2 . . ?
C23A C22A C21A 119.6(13) . . ?
C23A C22A H22A 120.2 . . ?
C24A C23A H23A 120.1 . . ?
C22A C23A C24A 119.7(13) . . ?
C22A C23A H23A 120.1 . . ?

loop_
_geom_bond_atom_site_label_1
_geom_bond_atom_site_label_2
_geom_bond_distance
_geom_bond_site_symmetry_2
_geom_bond_publ_flag
Co1 S1 2.574(2) . ?
Co1 O1 2.104(5) . ?
Co1 N4 2.155(6) . ?
Co1 N10 2.038(8) . ?
Co1 N11 2.059(7) . ?
Co1 N7 2.165(6) . ?
S1 P1 1.938(3) . ?
P1 N1 1.672(6) . ?
P1 N3 1.652(6) . ?
P1 N2 1.677(6) . ?
S2 C34 1.614(10) . ?
O1 C36 1.29(2) . ?
N1 N4 1.384(8) . ?
N1 C1 1.452(9) . ?
N3 N6 1.372(9) . ?
N3 C3 1.460(10) . ?
N4 C4 1.278(9) . ?
N6 C6 1.276(10) . ?
N2 N5 1.385(8) . ?
N2 C2 1.448(10) . ?
N5 C5 1.281(10) . ?
N10 C34 1.167(10) . ?
N11 C35 1.157(18) . ?
N11 C35A 1.257(19) . ?
C4 H4 0.9500 . ?
C4 C7 1.464(11) . ?
C6 H6A 0.9500 . ?
C6 H6B 0.9500 . ?
C6 C25 1.522(14) . ?
C6 C25A 1.464(14) . ?
C1 H1A 0.9800 . ?
C1 H1B 0.9800 . ?
C1 H1C 0.9800 . ?
C2 H2A 0.9800 . ?
C2 H2B 0.9800 . ?
C2 H2C 0.9800 . ?
C3 H3A 0.9800 . ?
C3 H3B 0.9800 . ?
C3 H3C 0.9800 . ?
C5 H5A 0.9500 . ?
C5 H5B 0.9500 . ?
C5 C16A 1.446(14) . ?
C5 C16 1.526(13) . ?
N7 C7 1.323(9) . ?
N7 C15 1.373(8) . ?
C7 C8 1.401(10) . ?
C8 H8 0.9500 . ?
C8 C9 1.358(10) . ?
C9 H9 0.9500 . ?
C9 C10 1.402(10) . ?
C10 C11 1.421(10) . ?
C10 C15 1.420(10) . ?
C11 H11 0.9500 . ?
C11 C12 1.347(11) . ?
C12 H12 0.9500 . ?
C12 C13 1.394(12) . ?
C13 H13 0.9500 . ?
C13 C14 1.372(11) . ?
C14 H14 0.9500 . ?
C14 C15 1.396(10) . ?
N8 C16A 1.316(12) . ?
N8 C24 1.376(12) . ?
C16A C17 1.391(13) . ?
C17 H17 0.9500 . ?
C17 C18 1.365(13) . ?
C18 H18 0.9500 . ?
C18 C19 1.403(14) . ?
C19 C20 1.421(13) . ?
C19 C24 1.413(15) . ?
C20 H20 0.9500 . ?
C20 C21 1.344(15) . ?
C21 H21 0.9500 . ?
C21 C22 1.407(16) . ?
C22 H22 0.9500 . ?
C22 C23 1.382(14) . ?
C23 H23 0.9500 . ?
C23 C24 1.401(14) . ?
N9 C25 1.336(13) . ?
N9 C33 1.380(13) . ?
C25 C26 1.409(14) . ?
C26 H26 0.9500 . ?
C26 C27 1.363(14) . ?
C27 H27 0.9500 . ?
C27 C28 1.400(14) . ?
C28 C29 1.428(14) . ?
C28 C33 1.419(15) . ?
C29 H29 0.9500 . ?
C29 C30 1.339(15) . ?
C30 H30 0.9500 . ?
C30 C31 1.396(17) . ?
C31 H31 0.9500 . ?
C31 C32 1.386(15) . ?
C32 H32 0.9500 . ?
C32 C33 1.399(14) . ?
C35 S3 1.632(19) . ?
C35A S3A 1.659(19) . ?
S3A S3A 1.802(11) 2_567 ?
C26A H26A 0.9500 . ?
C26A C27A 1.362(14) . ?
C26A C25A 1.399(14) . ?
C27A H27A 0.9500 . ?
C27A C28A 1.393(14) . ?
C28A C29A 1.428(14) . ?
C28A C33A 1.421(14) . ?
C29A H29A 0.9500 . ?
C29A C30A 1.362(15) . ?
C30A H30A 0.9500 . ?
C30A C31A 1.393(17) . ?
C31A H31A 0.9500 . ?
C31A C32A 1.373(15) . ?
C32A H32A 0.9500 . ?
C32A C33A 1.397(14) . ?
C33A N9A 1.375(13) . ?
N9A C25A 1.319(13) . ?
C17A H17A 0.9500 . ?
C17A C16 1.391(13) . ?
C17A C18A 1.374(13) . ?
C16 N8A 1.337(12) . ?
N8A C24A 1.369(12) . ?
C24A C19A 1.413(14) . ?
C24A C23A 1.409(14) . ?
C19A C18A 1.408(14) . ?
C19A C20A 1.418(13) . ?
C18A H18A 0.9500 . ?
C20A H20A 0.9500 . ?
C20A C21A 1.346(15) . ?
C21A H21A 0.9500 . ?
C21A C22A 1.392(17) . ?
C22A H22A 0.9500 . ?
C22A C23A 1.390(15) . ?
C23A H23A 0.9500 . ?
O3 C37 1.39(3) . ?

loop_
_geom_torsion_atom_site_label_1
_geom_torsion_atom_site_label_2
_geom_torsion_atom_site_label_3
_geom_torsion_atom_site_label_4
_geom_torsion
_geom_torsion_site_symmetry_1
_geom_torsion_site_symmetry_2
_geom_torsion_site_symmetry_3
_geom_torsion_site_symmetry_4
_geom_torsion_publ_flag
Co1 N4 C4 C7 -8.2(9) . . . . ?
Co1 N7 C7 C4 1.4(9) . . . . ?
Co1 N7 C7 C8 -179.5(7) . . . . ?
Co1 N7 C15 C10 180.0(6) . . . . ?
Co1 N7 C15 C14 -2.1(11) . . . . ?
S1 P1 N1 N4 -39.6(5) . . . . ?
S1 P1 N1 C1 160.3(6) . . . . ?
S1 P1 N3 N6 176.6(4) . . . . ?
S1 P1 N3 C3 -20.9(7) . . . . ?
S1 P1 N2 N5 90.9(5) . . . . ?
S1 P1 N2 C2 -56.9(6) . . . . ?
P1 N1 N4 Co1 24.9(7) . . . . ?
P1 N1 N4 C4 -164.8(6) . . . . ?
P1 N3 N6 C6 163.2(6) . . . . ?
P1 N2 N5 C5 -158.0(6) . . . . ?
N1 P1 N3 N6 51.7(5) . . . . ?
N1 P1 N3 C3 -145.8(6) . . . . ?
N1 P1 N2 N5 -147.9(5) . . . . ?
N1 P1 N2 C2 64.3(6) . . . . ?
N1 N4 C4 C7 -179.3(6) . . . . ?
N3 P1 N1 N4 85.6(5) . . . . ?
N3 P1 N1 C1 -74.5(7) . . . . ?
N3 P1 N2 N5 -35.3(5) . . . . ?
N3 P1 N2 C2 176.9(5) . . . . ?
N3 N6 C6 C25 170.6(8) . . . . ?
N3 N6 C6 C25A -169.9(10) . . . . ?
N4 C4 C7 N7 4.6(11) . . . . ?
N4 C4 C7 C8 -174.5(7) . . . . ?
N6 C6 C25 N9 155.0(11) . . . . ?
N6 C6 C25 C26 -26.4(19) . . . . ?
N6 C6 C25A C26A -2(2) . . . . ?
N6 C6 C25A N9A -176.9(11) . . . . ?
N2 P1 N1 N4 -162.4(5) . . . . ?
N2 P1 N1 C1 37.5(7) . . . . ?
N2 P1 N3 N6 -56.2(5) . . . . ?
N2 P1 N3 C3 106.3(6) . . . . ?
N2 N5 C5 C16A 179.7(12) . . . . ?
N2 N5 C5 C16 -175.1(10) . . . . ?
N5 C5 C16A N8 -171.3(13) . . . . ?
N5 C5 C16A C17 10(2) . . . . ?
N5 C5 C16 C17A 5(2) . . . . ?
N5 C5 C16 N8A -173.2(13) . . . . ?
C4 C7 C8 C9 179.2(8) . . . . ?
C6 C25 C26 C27 179.2(14) . . . . ?
C1 N1 N4 Co1 -173.5(5) . . . . ?
C1 N1 N4 C4 -3.2(10) . . . . ?
C2 N2 N5 C5 -11.0(10) . . . . ?
C3 N3 N6 C6 0.1(10) . . . . ?
C5 C16A C17 C18 179.3(18) . . . . ?
C5 C16 N8A C24A 176.9(14) . . . . ?
N7 C7 C8 C9 0.1(13) . . . . ?
C7 N7 C15 C10 -0.3(11) . . . . ?
C7 N7 C15 C14 177.6(8) . . . . ?
C7 C8 C9 C10 -1.3(13) . . . . ?
C8 C9 C10 C11 -178.5(9) . . . . ?
C8 C9 C10 C15 1.6(12) . . . . ?
C9 C10 C11 C12 179.4(9) . . . . ?
C9 C10 C15 N7 -0.9(12) . . . . ?
C9 C10 C15 C14 -178.8(8) . . . . ?
C10 C11 C12 C13 0.8(17) . . . . ?
C11 C10 C15 N7 179.3(8) . . . . ?
C11 C10 C15 C14 1.4(13) . . . . ?
C11 C12 C13 C14 -1.5(18) . . . . ?
C12 C13 C14 C15 2.1(17) . . . . ?
C13 C14 C15 N7 -180.0(9) . . . . ?
C13 C14 C15 C10 -2.0(14) . . . . ?
C15 N7 C7 C4 -178.4(7) . . . . ?
C15 N7 C7 C8 0.7(12) . . . . ?
C15 C10 C11 C12 -0.8(14) . . . . ?
N8 C16A C17 C18 0(3) . . . . ?
C16A N8 C24 C19 0(2) . . . . ?
C16A N8 C24 C23 178.1(16) . . . . ?
C16A C17 C18 C19 0(3) . . . . ?
C17 C18 C19 C20 179.2(18) . . . . ?
C17 C18 C19 C24 0(3) . . . . ?
C18 C19 C20 C21 178.9(17) . . . . ?
C18 C19 C24 N8 0(2) . . . . ?
C18 C19 C24 C23 -178.4(16) . . . . ?
C19 C20 C21 C22 1(2) . . . . ?
C20 C19 C24 N8 -178.8(15) . . . . ?
C20 C19 C24 C23 3(2) . . . . ?
C20 C21 C22 C23 0(2) . . . . ?
C21 C22 C23 C24 0(2) . . . . ?
C22 C23 C24 N8 179.6(15) . . . . ?
C22 C23 C24 C19 -2(2) . . . . ?
C24 N8 C16A C5 -178.8(14) . . . . ?
C24 N8 C16A C17 0(3) . . . . ?
C24 C19 C20 C21 -2(2) . . . . ?
N9 C25 C26 C27 -2(3) . . . . ?
C25 N9 C33 C28 -2(2) . . . . ?
C25 N9 C33 C32 -179.8(16) . . . . ?
C25 C26 C27 C28 -2(3) . . . . ?
C26 C27 C28 C29 -178.8(16) . . . . ?
C26 C27 C28 C33 4(2) . . . . ?
C27 C28 C29 C30 -175.9(17) . . . . ?
C27 C28 C33 N9 -2(3) . . . . ?
C27 C28 C33 C32 175.4(16) . . . . ?
C28 C29 C30 C31 1(3) . . . . ?
C29 C28 C33 N9 -179.3(15) . . . . ?
C29 C28 C33 C32 -2(2) . . . . ?
C29 C30 C31 C32 -2(3) . . . . ?
C30 C31 C32 C33 1(3) . . . . ?
C31 C32 C33 N9 178.5(17) . . . . ?
C31 C32 C33 C28 1(3) . . . . ?
C33 N9 C25 C6 -176.9(13) . . . . ?
C33 N9 C25 C26 4(2) . . . . ?
C33 C28 C29 C30 1(3) . . . . ?
C26A C27A C28A C29A 180.0(16) . . . . ?
C26A C27A C28A C33A -1(2) . . . . ?
C27A C26A C25A C6 -178.0(14) . . . . ?
C27A C26A C25A N9A -3(3) . . . . ?
C27A C28A C29A C30A -174.1(17) . . . . ?
C27A C28A C33A C32A 178.3(16) . . . . ?
C27A C28A C33A N9A 0(2) . . . . ?
C28A C29A C30A C31A -7(3) . . . . ?
C28A C33A N9A C25A 0(2) . . . . ?
C29A C28A C33A C32A -3(2) . . . . ?
C29A C28A C33A N9A 178.7(15) . . . . ?
C29A C30A C31A C32A 3(3) . . . . ?
C30A C31A C32A C33A 1(3) . . . . ?
C31A C32A C33A C28A -1(2) . . . . ?
C31A C32A C33A N9A 177.5(16) . . . . ?
C32A C33A N9A C25A -178.7(15) . . . . ?
C33A C28A C29A C30A 7(2) . . . . ?
C33A N9A C25A C6 176.7(12) . . . . ?
C33A N9A C25A C26A 2(2) . . . . ?
C25A C26A C27A C28A 3(2) . . . . ?
C17A C16 N8A C24A -2(3) . . . . ?
C16 C17A C18A C19A 0(3) . . . . ?
C16 N8A C24A C19A 1(2) . . . . ?
C16 N8A C24A C23A 179.4(17) . . . . ?
N8A C24A C19A C18A 0(2) . . . . ?
N8A C24A C19A C20A 180.0(15) . . . . ?
N8A C24A C23A C22A -179.7(15) . . . . ?
C24A C19A C18A C17A 0(3) . . . . ?
C24A C19A C20A C21A 0(2) . . . . ?
C19A C24A C23A C22A -1(2) . . . . ?
C19A C20A C21A C22A -2(2) . . . . ?
C18A C17A C16 C5 -177.3(18) . . . . ?
C18A C17A C16 N8A 1(3) . . . . ?
C18A C19A C20A C21A -179.6(16) . . . . ?
C20A C19A C18A C17A 179.5(18) . . . . ?
C20A C21A C22A C23A 3(3) . . . . ?
C21A C22A C23A C24A -1(3) . . . . ?
C23A C24A C19A C18A -178.5(16) . . . . ?
C23A C24A C19A C20A 2(2) . . . . ?
